data_4328583
loop_
_publ_author_name
'El\.zbieta Nojman'
'Anna Berlicka'
'Ludmi\/la Szterenberg'
'Lechos\/law Latos-Gra\.zy\'nski'

_publ_contact_author_email lechoslaw.latos-grazynski@chem.uni.wroc.pl
_publ_section_title
;
 Nickel(II) and Palladium(II) Thiaethyneporphyrins. Intramolecular
 Metal(II)-\h2-CC Interaction inside a Porphyrinoid Frame
;
_journal_name_full 'Inorganic Chemistry'
_journal_page_first 3247
_journal_page_last 3260
_journal_paper_doi 10.1021/ic2027175
_journal_volume 51
_journal_year 2012
_chemical_formula_moiety 'C44 H30 N2 Pd S, 1.0(C H Cl3)'
_chemical_formula_sum 'C45 H31 Cl3 N2 Pd S'
_chemical_formula_weight 844.66
_chemical_name_systematic 'palladium(II) 3,18-diphenyl-8,13-di-p-tolyl-20-thiaethyneporphyrin'
_space_group_IT_number 14
_symmetry_cell_setting monoclinic
_symmetry_space_group_name_Hall '-P 2ybc'
_symmetry_space_group_name_H-M 'P 1 21/c 1'
_atom_sites_solution_hydrogens geom
_atom_sites_solution_primary direct
_atom_sites_solution_secondary difmap
_audit_creation_method SHELXL-97
_cell_angle_alpha 90.00
_cell_angle_beta 107.995(3)
_cell_angle_gamma 90.00
_cell_formula_units_Z 4
_cell_length_a 16.479(6)
_cell_length_b 8.418(3)
_cell_length_c 27.478(1)
_cell_measurement_reflns_used 50451
_cell_measurement_temperature 100(2)
_cell_measurement_theta_max 26.5
_cell_measurement_theta_min 0
_cell_volume 3625.3(19)
_computing_structure_refinement 'SHELXL-97 (Sheldrick, 1997)'
_computing_structure_solution 'SHELXS-97 (Sheldrick, 1990)'
_diffrn_ambient_temperature 100(2)
_diffrn_measured_fraction_theta_full 0.992
_diffrn_measured_fraction_theta_max 0.992
_diffrn_measurement_device_type 'GONIOMETER OXFORD DIFFRACTION KM4 XCALIBUR2'
_diffrn_measurement_method \w
_diffrn_radiation_monochromator graphite
_diffrn_radiation_source 'fine-focus sealed tube'
_diffrn_radiation_type MoK\a
_diffrn_radiation_wavelength 0.71073
_diffrn_reflns_av_R_equivalents 0.0436
_diffrn_reflns_av_sigmaI/netI 0.0475
_diffrn_reflns_limit_h_max 20
_diffrn_reflns_limit_h_min -20
_diffrn_reflns_limit_k_max 10
_diffrn_reflns_limit_k_min -10
_diffrn_reflns_limit_l_max 33
_diffrn_reflns_limit_l_min -34
_diffrn_reflns_number 26742
_diffrn_reflns_theta_full 26.50
_diffrn_reflns_theta_max 26.50
_diffrn_reflns_theta_min 4.44
_exptl_absorpt_coefficient_mu 0.828
_exptl_absorpt_correction_T_max 0.962
_exptl_absorpt_correction_T_min 0.919
_exptl_absorpt_correction_type analytical
_exptl_absorpt_process_details
;
CrysAlis RED, Oxford Diffraction Ltd.,
Version 1.171.33.55 (release 05-01-2010 CrysAlis171 .NET)
(compiled Jan  5 2010,16:28:46)
Analytical numeric absorption correction using a multifaceted crystal
model based on expressions derived by R.C. Clark & J.S. Reid.
(Clark, R. C. & Reid, J. S. (1995). Acta Cryst. A51, 887-897)
;
_exptl_crystal_colour brown
_exptl_crystal_density_diffrn 1.547
_exptl_crystal_description plate
_exptl_crystal_F_000 1712
_exptl_crystal_size_max 0.35
_exptl_crystal_size_mid 0.10
_exptl_crystal_size_min 0.03
_refine_diff_density_max 0.605
_refine_diff_density_min -0.540
_refine_diff_density_rms 0.077
_refine_ls_extinction_method none
_refine_ls_goodness_of_fit_ref 1.000
_refine_ls_hydrogen_treatment constr
_refine_ls_matrix_type full
_refine_ls_number_parameters 510
_refine_ls_number_reflns 7466
_refine_ls_number_restraints 12
_refine_ls_restrained_S_all 1.007
_refine_ls_R_factor_all 0.0584
_refine_ls_R_factor_gt 0.0389
_refine_ls_shift/su_max 0.001
_refine_ls_shift/su_mean 0.000
_refine_ls_structure_factor_coef Fsqd
_refine_ls_weighting_details 'calc w=1/[\s^2^(Fo^2^)+(0.0530P)^2^+0.0000P] where P=(Fo^2^+2Fc^2^)/3'
_refine_ls_weighting_scheme calc
_refine_ls_wR_factor_gt 0.0892
_refine_ls_wR_factor_ref 0.0965
_reflns_number_gt 6020
_reflns_number_total 7466
_reflns_threshold_expression >2sigma(I)
_cod_data_source_file ic2027175_si_002_3.cif
_cod_data_source_block noj2
_cod_database_code 4328583

loop_
_publ_contact_author
Lechoslaw
Latos-Grazynski

loop_
_symmetry_equiv_pos_as_xyz
'x, y, z'
'-x, y+1/2, -z+1/2'
'-x, -y, -z'
'x, -y-1/2, z-1/2'

loop_
_atom_site_label
_atom_site_type_symbol
_atom_site_fract_x
_atom_site_fract_y
_atom_site_fract_z
_atom_site_U_iso_or_equiv
_atom_site_adp_type
_atom_site_occupancy
_atom_site_symmetry_multiplicity
_atom_site_calc_flag
_atom_site_refinement_flags
_atom_site_disorder_assembly
_atom_site_disorder_group
Pd Pd 0.470325(13) 0.75975(2) 0.028399(8) 0.01018(8) Uani 1 1 d . . .
S20 S 0.50155(5) 0.78620(8) -0.04257(3) 0.01085(15) Uani 1 1 d . . .
N19 N 0.35723(15) 0.6658(3) -0.01406(9) 0.0116(5) Uani 1 1 d . . .
N21 N 0.58902(15) 0.8433(3) 0.06443(9) 0.0118(5) Uani 1 1 d . . .
C18 C 0.53449(18) 0.9181(3) 0.13237(11) 0.0122(6) Uani 1 1 d . . .
C81 C 0.33121(18) 0.5207(3) -0.14983(12) 0.0128(6) Uani 1 1 d . . .
C4 C 0.29033(18) 0.6770(3) 0.00554(11) 0.0127(6) Uani 1 1 d . . .
C182 C 0.47619(19) 1.0772(3) 0.19119(12) 0.0162(6) Uani 1 1 d . . .
H182 H 0.4232 1.0841 0.1647 0.019 Uiso 1 1 calc R . .
C3 C 0.30684(18) 0.7236(3) 0.05747(11) 0.0124(6) Uani 1 1 d . . .
C13 C 0.67308(18) 0.8127(3) 0.00321(11) 0.0122(6) Uani 1 1 d . . .
C8 C 0.37289(18) 0.5961(3) -0.09930(11) 0.0118(6) Uani 1 1 d . . .
C17 C 0.59994(18) 0.9248(3) 0.10934(11) 0.0111(6) Uani 1 1 d . . .
C15 C 0.71487(18) 0.9763(3) 0.08460(11) 0.0132(6) Uani 1 1 d . . .
H15 H 0.7683 1.0152 0.0834 0.016 Uiso 1 1 calc R . .
C10 C 0.52675(18) 0.5869(3) -0.10560(11) 0.0126(6) Uani 1 1 d . . .
H10 H 0.5180 0.5178 -0.1341 0.015 Uiso 1 1 calc R . .
C82 C 0.34698(18) 0.5800(3) -0.19355(11) 0.0141(6) Uani 1 1 d . . .
H82 H 0.3838 0.6687 -0.1907 0.017 Uiso 1 1 calc R . .
C181 C 0.54385(18) 0.9918(3) 0.18282(11) 0.0117(6) Uani 1 1 d . . .
C5 C 0.21369(19) 0.6395(3) -0.03370(12) 0.0157(6) Uani 1 1 d . . .
H5 H 0.1580 0.6375 -0.0304 0.019 Uiso 1 1 calc R . .
C16 C 0.67871(18) 1.0082(3) 0.12184(11) 0.0132(6) Uani 1 1 d . . .
H16 H 0.7019 1.0741 0.1509 0.016 Uiso 1 1 calc R . .
C86 C 0.27665(19) 0.3899(3) -0.15541(12) 0.0153(6) Uani 1 1 d . . .
H86 H 0.2658 0.3462 -0.1262 0.018 Uiso 1 1 calc R . .
C131 C 0.76087(18) 0.8141(3) -0.00139(12) 0.0147(6) Uani 1 1 d . . .
C186 C 0.6207(2) 0.9831(3) 0.22268(12) 0.0157(6) Uani 1 1 d . . .
H186 H 0.6672 0.9256 0.2178 0.019 Uiso 1 1 calc R . .
C31 C 0.24466(18) 0.6978(3) 0.08564(11) 0.0124(6) Uani 1 1 d . . .
C9 C 0.45908(19) 0.6388(3) -0.08793(11) 0.0120(6) Uani 1 1 d . . .
C35 C 0.13264(19) 0.5389(3) 0.10167(12) 0.0178(7) Uani 1 1 d . . .
H35 H 0.0964 0.4485 0.0939 0.021 Uiso 1 1 calc R . .
C7 C 0.32502(18) 0.6233(3) -0.06540(11) 0.0125(6) Uani 1 1 d . . .
C84 C 0.25389(19) 0.3821(3) -0.24700(12) 0.0164(6) Uani 1 1 d . . .
C14 C 0.65861(18) 0.8738(3) 0.04741(11) 0.0113(6) Uani 1 1 d . . .
C33 C 0.1820(2) 0.7731(3) 0.15138(12) 0.0185(7) Uani 1 1 d . . .
H33 H 0.1793 0.8446 0.1776 0.022 Uiso 1 1 calc R . .
C36 C 0.18954(18) 0.5656(3) 0.07485(12) 0.0157(6) Uani 1 1 d . . .
H36 H 0.1916 0.4936 0.0486 0.019 Uiso 1 1 calc R . .
C136 C 0.83097(19) 0.7637(3) 0.03890(12) 0.0160(6) Uani 1 1 d . . .
H136 H 0.8231 0.7321 0.0703 0.019 Uiso 1 1 calc R . .
C11 C 0.60582(19) 0.6437(3) -0.07857(11) 0.0126(6) Uani 1 1 d . . .
H11 H 0.6558 0.6169 -0.0871 0.015 Uiso 1 1 calc R . .
C2 C 0.38683(19) 0.7869(3) 0.08193(11) 0.0119(6) Uani 1 1 d . . .
C85 C 0.23841(19) 0.3237(3) -0.20301(12) 0.0178(7) Uani 1 1 d . . .
H85 H 0.2007 0.2364 -0.2060 0.021 Uiso 1 1 calc R . .
C12 C 0.60798(18) 0.7450(3) -0.03719(11) 0.0123(6) Uani 1 1 d . . .
C32 C 0.23987(19) 0.7996(3) 0.12496(12) 0.0151(6) Uani 1 1 d . . .
H32 H 0.2771 0.8885 0.1336 0.018 Uiso 1 1 calc R . .
C6 C 0.23453(18) 0.6068(3) -0.07688(12) 0.0142(6) Uani 1 1 d . . .
H6 H 0.1957 0.5779 -0.1091 0.017 Uiso 1 1 calc R . .
C132 C 0.77471(19) 0.8625(3) -0.04658(12) 0.0157(6) Uani 1 1 d . . .
H132 H 0.7281 0.8989 -0.0743 0.019 Uiso 1 1 calc R . .
C83 C 0.30945(19) 0.5110(3) -0.24107(12) 0.0157(6) Uani 1 1 d . . .
H83 H 0.3218 0.5522 -0.2702 0.019 Uiso 1 1 calc R . .
C134 C 0.92604(19) 0.8048(3) -0.01181(13) 0.0186(7) Uani 1 1 d . . .
C133 C 0.85633(19) 0.8581(3) -0.05168(12) 0.0173(7) Uani 1 1 d . . .
H133 H 0.8645 0.8919 -0.0828 0.021 Uiso 1 1 calc R . .
C34 C 0.12771(19) 0.6429(3) 0.13983(12) 0.0176(6) Uani 1 1 d . . .
H34 H 0.0877 0.6251 0.1578 0.021 Uiso 1 1 calc R . .
C135 C 0.9123(2) 0.7591(3) 0.03364(13) 0.0190(6) Uani 1 1 d . . .
H135 H 0.9591 0.7243 0.0615 0.023 Uiso 1 1 calc R . .
C185 C 0.6303(2) 1.0568(3) 0.26928(12) 0.0192(7) Uani 1 1 d . . .
H185 H 0.6829 1.0492 0.2961 0.023 Uiso 1 1 calc R . .
C184 C 0.5626(2) 1.1420(3) 0.27668(12) 0.0209(7) Uani 1 1 d . . .
H184 H 0.5690 1.1935 0.3084 0.025 Uiso 1 1 calc R . .
C183 C 0.4857(2) 1.1512(3) 0.23740(13) 0.0209(7) Uani 1 1 d . . .
H183 H 0.4394 1.2089 0.2424 0.025 Uiso 1 1 calc R . .
C137 C 1.0137(2) 0.7923(4) -0.01840(15) 0.0265(8) Uani 1 1 d . . .
H13A H 1.0244 0.6821 -0.0261 0.040 Uiso 1 1 calc R . .
H13B H 1.0570 0.8256 0.0132 0.040 Uiso 1 1 calc R . .
H13C H 1.0165 0.8611 -0.0466 0.040 Uiso 1 1 calc R . .
C87 C 0.2147(2) 0.3052(4) -0.29823(12) 0.0252(8) Uani 1 1 d . . .
H87A H 0.1633 0.3636 -0.3172 0.038 Uiso 1 1 calc R . .
H87B H 0.1997 0.1951 -0.2934 0.038 Uiso 1 1 calc R . .
H87C H 0.2558 0.3068 -0.3175 0.038 Uiso 1 1 calc R . .
C1 C 0.45845(19) 0.8462(3) 0.10490(11) 0.0124(6) Uani 1 1 d . . .
C0A C 0.0863(5) 0.6633(8) 0.3259(3) 0.065(2) Uani 0.695(8) 1 d PD A 1
H0A H 0.1357 0.6752 0.3578 0.078 Uiso 0.695(8) 1 calc PR A 1
Cl1A Cl 0.12806(19) 0.6861(6) 0.27616(13) 0.0979(15) Uani 0.695(8) 1 d PD A 1
Cl2A Cl 0.01618(13) 0.8302(2) 0.32563(11) 0.0721(11) Uani 0.695(8) 1 d PD A 1
Cl3A Cl 0.0394(3) 0.4935(5) 0.33246(17) 0.1050(14) Uani 0.695(8) 1 d PD A 1
C0B C 0.0321(11) 0.676(2) 0.2923(10) 0.084(7) Uani 0.305(8) 1 d PD A 2
H0B H -0.0132 0.6893 0.2586 0.101 Uiso 0.305(8) 1 calc PR A 2
Cl1B Cl 0.1211(14) 0.701(4) 0.2756(8) 0.317(16) Uani 0.305(8) 1 d PD A 2
Cl2B Cl 0.0170(12) 0.5037(15) 0.3057(12) 0.300(13) Uani 0.305(8) 1 d PD A 2
Cl3B Cl 0.0199(18) 0.834(4) 0.3212(15) 0.50(3) Uani 0.305(8) 1 d PD A 2

loop_
_atom_site_aniso_label
_atom_site_aniso_U_11
_atom_site_aniso_U_22
_atom_site_aniso_U_33
_atom_site_aniso_U_23
_atom_site_aniso_U_13
_atom_site_aniso_U_12
Pd 0.01029(12) 0.01150(11) 0.00904(12) -0.00025(8) 0.00341(9) -0.00011(8)
S20 0.0103(3) 0.0119(3) 0.0104(3) 0.0001(3) 0.0032(3) 0.0008(2)
N19 0.0109(12) 0.0116(11) 0.0132(13) 0.0004(9) 0.0051(11) 0.0001(9)
N21 0.0116(12) 0.0112(11) 0.0126(13) -0.0004(9) 0.0036(11) 0.0008(9)
C18 0.0134(14) 0.0108(13) 0.0117(15) 0.0030(11) 0.0029(13) 0.0012(10)
C81 0.0125(14) 0.0126(13) 0.0128(15) 0.0003(11) 0.0029(13) 0.0044(11)
C4 0.0121(14) 0.0106(13) 0.0154(15) 0.0021(11) 0.0043(13) 0.0009(11)
C182 0.0161(15) 0.0184(14) 0.0143(16) 0.0001(12) 0.0051(14) -0.0033(12)
C3 0.0121(14) 0.0110(13) 0.0137(14) 0.0013(11) 0.0032(12) 0.0029(10)
C13 0.0120(14) 0.0112(13) 0.0122(15) 0.0019(11) 0.0021(13) 0.0006(11)
C8 0.0153(15) 0.0118(13) 0.0085(14) 0.0010(10) 0.0040(13) 0.0030(11)
C17 0.0142(14) 0.0094(12) 0.0084(14) 0.0016(10) 0.0014(12) 0.0030(10)
C15 0.0118(14) 0.0140(13) 0.0120(15) 0.0014(11) 0.0012(13) -0.0001(11)
C10 0.0159(15) 0.0140(13) 0.0085(14) 0.0000(11) 0.0046(13) 0.0029(11)
C82 0.0130(14) 0.0154(14) 0.0138(15) 0.0007(11) 0.0042(13) 0.0003(11)
C181 0.0146(14) 0.0093(12) 0.0116(15) 0.0001(11) 0.0047(13) -0.0020(10)
C5 0.0128(15) 0.0168(14) 0.0180(16) 0.0000(12) 0.0054(14) -0.0005(11)
C16 0.0147(15) 0.0124(13) 0.0110(15) -0.0003(11) 0.0021(13) 0.0010(11)
C86 0.0170(15) 0.0149(14) 0.0147(16) 0.0019(11) 0.0060(13) 0.0038(11)
C131 0.0136(15) 0.0112(13) 0.0190(16) -0.0007(11) 0.0049(13) -0.0018(11)
C186 0.0208(16) 0.0147(14) 0.0130(15) -0.0007(11) 0.0072(14) -0.0016(11)
C31 0.0088(14) 0.0151(13) 0.0121(15) 0.0025(11) 0.0014(12) 0.0023(11)
C9 0.0167(15) 0.0123(13) 0.0059(14) -0.0007(10) 0.0022(13) -0.0012(11)
C35 0.0143(15) 0.0203(15) 0.0191(17) -0.0010(12) 0.0054(14) -0.0038(12)
C7 0.0147(15) 0.0104(12) 0.0102(15) 0.0007(11) 0.0009(13) -0.0007(11)
C84 0.0173(15) 0.0177(14) 0.0120(16) -0.0012(12) 0.0012(13) 0.0050(12)
C14 0.0120(14) 0.0115(13) 0.0096(14) 0.0046(11) 0.0023(13) 0.0020(10)
C33 0.0215(16) 0.0206(15) 0.0149(15) -0.0005(12) 0.0077(14) 0.0036(12)
C36 0.0157(15) 0.0169(14) 0.0142(15) -0.0001(12) 0.0041(13) 0.0010(11)
C136 0.0171(15) 0.0172(14) 0.0135(15) 0.0011(12) 0.0043(13) 0.0005(12)
C11 0.0164(15) 0.0137(13) 0.0099(14) 0.0031(11) 0.0075(13) 0.0045(11)
C2 0.0156(15) 0.0122(13) 0.0106(14) 0.0007(11) 0.0080(13) 0.0015(11)
C85 0.0183(16) 0.0130(13) 0.0200(17) -0.0029(12) 0.0029(14) -0.0019(12)
C12 0.0126(13) 0.0124(13) 0.0129(14) 0.0044(11) 0.0054(12) 0.0026(11)
C32 0.0166(15) 0.0133(13) 0.0143(15) 0.0018(11) 0.0032(13) 0.0004(11)
C6 0.0124(14) 0.0157(14) 0.0141(15) -0.0002(11) 0.0034(13) -0.0014(11)
C132 0.0164(15) 0.0150(14) 0.0151(16) 0.0003(11) 0.0039(14) 0.0002(11)
C83 0.0173(15) 0.0193(14) 0.0101(15) 0.0026(11) 0.0033(13) 0.0043(12)
C134 0.0147(15) 0.0166(14) 0.0254(18) -0.0040(12) 0.0074(14) -0.0031(12)
C133 0.0185(16) 0.0190(14) 0.0180(17) 0.0004(12) 0.0106(14) -0.0019(12)
C34 0.0140(15) 0.0276(16) 0.0136(16) 0.0030(12) 0.0078(14) -0.0004(12)
C135 0.0134(14) 0.0216(15) 0.0191(16) 0.0003(13) 0.0007(13) 0.0023(12)
C185 0.0245(17) 0.0195(15) 0.0123(15) -0.0021(12) 0.0038(14) -0.0055(13)
C184 0.0334(19) 0.0179(15) 0.0140(16) -0.0071(12) 0.0110(15) -0.0081(13)
C183 0.0260(18) 0.0166(15) 0.0263(19) -0.0043(12) 0.0174(16) -0.0004(12)
C137 0.0176(16) 0.0314(17) 0.033(2) -0.0015(15) 0.0107(16) -0.0007(13)
C87 0.0323(19) 0.0246(16) 0.0142(16) -0.0035(13) 0.0007(15) -0.0011(14)
C1 0.0191(16) 0.0122(13) 0.0085(14) 0.0014(11) 0.0080(13) 0.0024(11)
C0A 0.054(5) 0.065(5) 0.062(5) -0.006(4) -0.005(4) 0.009(4)
Cl1A 0.0524(16) 0.198(4) 0.0474(18) 0.048(2) 0.0213(14) 0.051(2)
Cl2A 0.0328(12) 0.0677(15) 0.103(2) -0.0224(12) 0.0023(11) 0.0052(8)
Cl3A 0.0725(19) 0.105(3) 0.125(3) 0.039(2) 0.0123(18) -0.0032(16)
C0B 0.030(9) 0.115(17) 0.102(19) -0.034(14) 0.013(11) 0.026(10)
Cl1B 0.23(2) 0.56(5) 0.141(17) -0.02(2) 0.031(15) -0.04(2)
Cl2B 0.167(13) 0.107(9) 0.60(4) -0.165(15) 0.077(19) -0.048(9)
Cl3B 0.28(3) 0.69(6) 0.50(5) -0.25(4) 0.08(3) 0.05(3)

loop_
_atom_type_symbol
_atom_type_description
_atom_type_scat_dispersion_real
_atom_type_scat_dispersion_imag
_atom_type_scat_source
C C 0.0033 0.0016 'International Tables Vol C Tables 4.2.6.8 and 6.1.1.4'
H H 0.0000 0.0000 'International Tables Vol C Tables 4.2.6.8 and 6.1.1.4'
Cl Cl 0.1484 0.1585 'International Tables Vol C Tables 4.2.6.8 and 6.1.1.4'
N N 0.0061 0.0033 'International Tables Vol C Tables 4.2.6.8 and 6.1.1.4'
Pd Pd -0.9988 1.0072 'International Tables Vol C Tables 4.2.6.8 and 6.1.1.4'
S S 0.1246 0.1234 'International Tables Vol C Tables 4.2.6.8 and 6.1.1.4'

loop_
_geom_angle_atom_site_label_1
_geom_angle_atom_site_label_2
_geom_angle_atom_site_label_3
_geom_angle
N21 Pd N19 173.22(10)
N21 Pd S20 86.70(7)
N19 Pd S20 87.37(7)
N21 Pd C1 77.55(10)
N19 Pd C1 109.15(10)
S20 Pd C1 154.31(7)
N21 Pd C2 109.20(10)
N19 Pd C2 77.48(10)
S20 Pd C2 155.59(7)
C1 Pd C2 31.68(10)
C9 S20 C12 95.15(14)
C9 S20 Pd 114.43(10)
C12 S20 Pd 114.36(10)
C4 N19 C7 108.3(2)
C4 N19 Pd 117.02(19)
C7 N19 Pd 132.69(19)
C17 N21 C14 108.5(2)
C17 N21 Pd 116.80(19)
C14 N21 Pd 132.24(19)
C1 C18 C17 117.5(3)
C1 C18 C181 120.5(3)
C17 C18 C181 122.0(3)
C82 C81 C86 118.1(3)
C82 C81 C8 119.7(3)
C86 C81 C8 122.3(3)
N19 C4 C5 108.7(3)
N19 C4 C3 119.0(3)
C5 C4 C3 132.3(3)
C183 C182 C181 120.8(3)
C183 C182 H182 119.6
C181 C182 H182 119.6
C2 C3 C4 116.8(3)
C2 C3 C31 120.7(3)
C4 C3 C31 122.4(3)
C12 C13 C14 122.6(3)
C12 C13 C131 117.4(3)
C14 C13 C131 119.9(3)
C9 C8 C7 123.0(3)
C9 C8 C81 117.4(3)
C7 C8 C81 119.6(3)
N21 C17 C18 118.5(2)
N21 C17 C16 108.6(2)
C18 C17 C16 132.8(3)
C16 C15 C14 108.5(3)
C16 C15 H15 125.8
C14 C15 H15 125.8
C11 C10 C9 115.1(3)
C11 C10 H10 122.5
C9 C10 H10 122.5
C83 C82 C81 120.8(3)
C83 C82 H82 119.6
C81 C82 H82 119.6
C186 C181 C182 118.2(3)
C186 C181 C18 121.2(3)
C182 C181 C18 120.6(3)
C6 C5 C4 107.6(3)
C6 C5 H5 126.2
C4 C5 H5 126.2
C15 C16 C17 107.5(3)
C15 C16 H16 126.3
C17 C16 H16 126.3
C85 C86 C81 120.7(3)
C85 C86 H86 119.6
C81 C86 H86 119.6
C132 C131 C136 118.2(3)
C132 C131 C13 120.6(3)
C136 C131 C13 121.1(3)
C185 C186 C181 121.1(3)
C185 C186 H186 119.4
C181 C186 H186 119.4
C32 C31 C36 117.4(3)
C32 C31 C3 121.8(3)
C36 C31 C3 120.8(3)
C8 C9 C10 134.0(3)
C8 C9 S20 119.7(2)
C10 C9 S20 106.2(2)
C36 C35 C34 120.7(3)
C36 C35 H35 119.7
C34 C35 H35 119.7
N19 C7 C8 126.4(3)
N19 C7 C6 107.1(3)
C8 C7 C6 126.5(3)
C83 C84 C85 117.4(3)
C83 C84 C87 121.4(3)
C85 C84 C87 121.2(3)
N21 C14 C13 127.0(3)
N21 C14 C15 106.9(2)
C13 C14 C15 126.2(3)
C32 C33 C34 120.5(3)
C32 C33 H33 119.8
C34 C33 H33 119.8
C35 C36 C31 121.1(3)
C35 C36 H36 119.4
C31 C36 H36 119.4
C135 C136 C131 120.9(3)
C135 C136 H136 119.6
C131 C136 H136 119.6
C10 C11 C12 115.5(3)
C10 C11 H11 122.3
C12 C11 H11 122.3
C1 C2 C3 178.5(3)
C1 C2 Pd 73.03(19)
C3 C2 Pd 108.5(2)
C86 C85 C84 121.6(3)
C86 C85 H85 119.2
C84 C85 H85 119.2
C13 C12 C11 134.8(3)
C13 C12 S20 119.2(2)
C11 C12 S20 106.1(2)
C33 C32 C31 121.2(3)
C33 C32 H32 119.4
C31 C32 H32 119.4
C5 C6 C7 108.3(3)
C5 C6 H6 125.8
C7 C6 H6 125.8
C131 C132 C133 120.7(3)
C131 C132 H132 119.6
C133 C132 H132 119.6
C82 C83 C84 121.4(3)
C82 C83 H83 119.3
C84 C83 H83 119.3
C135 C134 C133 118.1(3)
C135 C134 C137 120.9(3)
C133 C134 C137 120.9(3)
C134 C133 C132 121.0(3)
C134 C133 H133 119.5
C132 C133 H133 119.5
C35 C34 C33 119.1(3)
C35 C34 H34 120.4
C33 C34 H34 120.4
C134 C135 C136 121.0(3)
C134 C135 H135 119.5
C136 C135 H135 119.5
C186 C185 C184 119.8(3)
C186 C185 H185 120.1
C184 C185 H185 120.1
C183 C184 C185 119.7(3)
C183 C184 H184 120.2
C185 C184 H184 120.2
C182 C183 C184 120.4(3)
C182 C183 H183 119.8
C184 C183 H183 119.8
C134 C137 H13A 109.5
C134 C137 H13B 109.5
H13A C137 H13B 109.5
C134 C137 H13C 109.5
H13A C137 H13C 109.5
H13B C137 H13C 109.5
C84 C87 H87A 109.5
C84 C87 H87B 109.5
H87A C87 H87B 109.5
C84 C87 H87C 109.5
H87A C87 H87C 109.5
H87B C87 H87C 109.5
C2 C1 C18 175.7(3)
C2 C1 Pd 75.30(18)
C18 C1 Pd 108.6(2)
Cl3A C0A Cl1A 119.7(5)
Cl3A C0A Cl2A 110.4(5)
Cl1A C0A Cl2A 108.7(4)
Cl3A C0A H0A 105.7
Cl1A C0A H0A 105.7
Cl2A C0A H0A 105.7
Cl2B C0B Cl3B 128(2)
Cl2B C0B Cl1B 113.7(15)
Cl3B C0B Cl1B 106.6(18)
Cl2B C0B H0B 101.3
Cl3B C0B H0B 101.3
Cl1B C0B H0B 101.3

loop_
_geom_bond_atom_site_label_1
_geom_bond_atom_site_label_2
_geom_bond_distance
Pd N21 2.026(2)
Pd N19 2.029(2)
Pd S20 2.1766(8)
Pd C1 2.289(3)
Pd C2 2.315(3)
S20 C9 1.745(3)
S20 C12 1.749(3)
N19 C4 1.372(4)
N19 C7 1.392(4)
N21 C17 1.374(4)
N21 C14 1.389(4)
C18 C1 1.386(4)
C18 C17 1.410(4)
C18 C181 1.483(4)
C81 C82 1.398(4)
C81 C86 1.400(4)
C81 C8 1.488(4)
C4 C5 1.420(4)
C4 C3 1.423(4)
C182 C183 1.379(4)
C182 C181 1.404(4)
C182 H182 0.9500
C3 C2 1.388(4)
C3 C31 1.479(4)
C13 C12 1.404(4)
C13 C14 1.406(4)
C13 C131 1.491(4)
C8 C9 1.404(4)
C8 C7 1.413(4)
C17 C16 1.421(4)
C15 C16 1.360(4)
C15 C14 1.436(4)
C15 H15 0.9500
C10 C11 1.371(4)
C10 C9 1.416(4)
C10 H10 0.9500
C82 C83 1.388(4)
C82 H82 0.9500
C181 C186 1.397(4)
C5 C6 1.361(4)
C5 H5 0.9500
C16 H16 0.9500
C86 C85 1.382(4)
C86 H86 0.9500
C131 C132 1.391(4)
C131 C136 1.397(4)
C186 C185 1.387(4)
C186 H186 0.9500
C31 C32 1.400(4)
C31 C36 1.409(4)
C35 C36 1.378(4)
C35 C34 1.387(4)
C35 H35 0.9500
C7 C6 1.432(4)
C84 C83 1.396(4)
C84 C85 1.399(4)
C84 C87 1.502(4)
C33 C32 1.384(4)
C33 C34 1.388(4)
C33 H33 0.9500
C36 H36 0.9500
C136 C135 1.393(4)
C136 H136 0.9500
C11 C12 1.412(4)
C11 H11 0.9500
C2 C1 1.257(4)
C85 H85 0.9500
C32 H32 0.9500
C6 H6 0.9500
C132 C133 1.395(4)
C132 H132 0.9500
C83 H83 0.9500
C134 C135 1.390(5)
C134 C133 1.394(4)
C134 C137 1.514(4)
C133 H133 0.9500
C34 H34 0.9500
C135 H135 0.9500
C185 C184 1.393(4)
C185 H185 0.9500
C184 C183 1.390(5)
C184 H184 0.9500
C183 H183 0.9500
C137 H13A 0.9800
C137 H13B 0.9800
C137 H13C 0.9800
C87 H87A 0.9800
C87 H87B 0.9800
C87 H87C 0.9800
C0A Cl3A 1.662(8)
C0A Cl1A 1.720(9)
C0A Cl2A 1.818(8)
C0A H0A 1.0000
C0B Cl2B 1.54(2)
C0B Cl3B 1.59(2)
C0B Cl1B 1.68(2)
C0B H0B 1.0000

loop_
_geom_torsion_atom_site_label_1
_geom_torsion_atom_site_label_2
_geom_torsion_atom_site_label_3
_geom_torsion_atom_site_label_4
_geom_torsion
N21 Pd S20 C9 143.80(12)
N19 Pd S20 C9 -32.91(12)
C1 Pd S20 C9 -164.36(19)
C2 Pd S20 C9 -84.1(2)
N21 Pd S20 C12 35.51(12)
N19 Pd S20 C12 -141.21(12)
C1 Pd S20 C12 87.3(2)
C2 Pd S20 C12 167.58(19)
N21 Pd N19 C4 176.0(7)
S20 Pd N19 C4 -155.04(19)
C1 Pd N19 C4 4.8(2)
C2 Pd N19 C4 5.69(19)
N21 Pd N19 C7 -22.1(9)
S20 Pd N19 C7 6.9(2)
C1 Pd N19 C7 166.8(2)
C2 Pd N19 C7 167.6(3)
N19 Pd N21 C17 180(12)
S20 Pd N21 C17 150.81(19)
C1 Pd N21 C17 -8.77(19)
C2 Pd N21 C17 -10.2(2)
N19 Pd N21 C14 19.9(9)
S20 Pd N21 C14 -9.1(2)
C1 Pd N21 C14 -168.7(2)
C2 Pd N21 C14 -170.1(2)
C7 N19 C4 C5 0.6(3)
Pd N19 C4 C5 166.73(17)
C7 N19 C4 C3 -178.3(2)
Pd N19 C4 C3 -12.2(3)
N19 C4 C3 C2 13.2(4)
C5 C4 C3 C2 -165.4(3)
N19 C4 C3 C31 -163.1(2)
C5 C4 C3 C31 18.3(5)
C82 C81 C8 C9 -42.1(4)
C86 C81 C8 C9 137.3(3)
C82 C81 C8 C7 137.2(3)
C86 C81 C8 C7 -43.4(4)
C14 N21 C17 C18 176.8(2)
Pd N21 C17 C18 12.3(3)
C14 N21 C17 C16 -0.6(3)
Pd N21 C17 C16 -165.09(17)
C1 C18 C17 N21 -8.0(4)
C181 C18 C17 N21 175.1(2)
C1 C18 C17 C16 168.6(3)
C181 C18 C17 C16 -8.2(5)
C86 C81 C82 C83 0.0(4)
C8 C81 C82 C83 179.5(3)
C183 C182 C181 C186 0.4(4)
C183 C182 C181 C18 -177.5(3)
C1 C18 C181 C186 143.0(3)
C17 C18 C181 C186 -40.2(4)
C1 C18 C181 C182 -39.1(4)
C17 C18 C181 C182 137.6(3)
N19 C4 C5 C6 -0.4(3)
C3 C4 C5 C6 178.3(3)
C14 C15 C16 C17 0.9(3)
N21 C17 C16 C15 -0.2(3)
C18 C17 C16 C15 -177.1(3)
C82 C81 C86 C85 -1.2(4)
C8 C81 C86 C85 179.4(3)
C12 C13 C131 C132 46.5(4)
C14 C13 C131 C132 -135.2(3)
C12 C13 C131 C136 -131.9(3)
C14 C13 C131 C136 46.4(4)
C182 C181 C186 C185 -0.1(4)
C18 C181 C186 C185 177.8(3)
C2 C3 C31 C32 33.9(4)
C4 C3 C31 C32 -150.0(3)
C2 C3 C31 C36 -144.1(3)
C4 C3 C31 C36 32.1(4)
C7 C8 C9 C10 157.4(3)
C81 C8 C9 C10 -23.3(5)
C7 C8 C9 S20 -22.3(4)
C81 C8 C9 S20 157.0(2)
C11 C10 C9 C8 -170.4(3)
C11 C10 C9 S20 9.4(3)
C12 S20 C9 C8 167.1(2)
Pd S20 C9 C8 47.4(2)
C12 S20 C9 C10 -12.7(2)
Pd S20 C9 C10 -132.40(17)
C4 N19 C7 C8 -178.6(2)
Pd N19 C7 C8 18.3(4)
C4 N19 C7 C6 -0.6(3)
Pd N19 C7 C6 -163.68(19)
C9 C8 C7 N19 -12.9(4)
C81 C8 C7 N19 167.9(2)
C9 C8 C7 C6 169.5(3)
C81 C8 C7 C6 -9.7(4)
C17 N21 C14 C13 179.4(3)
Pd N21 C14 C13 -19.5(4)
C17 N21 C14 C15 1.2(3)
Pd N21 C14 C15 162.30(19)
C12 C13 C14 N21 17.5(4)
C131 C13 C14 N21 -160.7(3)
C12 C13 C14 C15 -164.6(3)
C131 C13 C14 C15 17.1(4)
C16 C15 C14 N21 -1.3(3)
C16 C15 C14 C13 -179.5(3)
C34 C35 C36 C31 0.6(4)
C32 C31 C36 C35 0.6(4)
C3 C31 C36 C35 178.7(3)
C132 C131 C136 C135 -1.2(4)
C13 C131 C136 C135 177.3(3)
C9 C10 C11 C12 0.1(4)
C4 C3 C2 C1 156(12)
C31 C3 C2 C1 -28(13)
C4 C3 C2 Pd -7.4(3)
C31 C3 C2 Pd 168.98(19)
N21 Pd C2 C1 2.73(19)
N19 Pd C2 C1 -178.48(19)
S20 Pd C2 C1 -125.57(19)
N21 Pd C2 C3 -177.74(17)
N19 Pd C2 C3 1.05(18)
S20 Pd C2 C3 54.0(3)
C1 Pd C2 C3 179.5(3)
C81 C86 C85 C84 1.3(4)
C83 C84 C85 C86 -0.3(4)
C87 C84 C85 C86 177.5(3)
C14 C13 C12 C11 -161.7(3)
C131 C13 C12 C11 16.6(5)
C14 C13 C12 S20 18.8(4)
C131 C13 C12 S20 -162.9(2)
C10 C11 C12 C13 170.9(3)
C10 C11 C12 S20 -9.5(3)
C9 S20 C12 C13 -167.7(2)
Pd S20 C12 C13 -47.9(2)
C9 S20 C12 C11 12.7(2)
Pd S20 C12 C11 132.49(17)
C34 C33 C32 C31 0.8(4)
C36 C31 C32 C33 -1.3(4)
C3 C31 C32 C33 -179.3(3)
C4 C5 C6 C7 0.0(3)
N19 C7 C6 C5 0.4(3)
C8 C7 C6 C5 178.3(3)
C136 C131 C132 C133 1.0(4)
C13 C131 C132 C133 -177.5(3)
C81 C82 C83 C84 1.0(4)
C85 C84 C83 C82 -0.9(4)
C87 C84 C83 C82 -178.7(3)
C135 C134 C133 C132 -1.3(4)
C137 C134 C133 C132 176.9(3)
C131 C132 C133 C134 0.2(4)
C36 C35 C34 C33 -1.1(5)
C32 C33 C34 C35 0.4(4)
C133 C134 C135 C136 1.1(4)
C137 C134 C135 C136 -177.0(3)
C131 C136 C135 C134 0.1(4)
C181 C186 C185 C184 -0.4(4)
C186 C185 C184 C183 0.6(4)
C181 C182 C183 C184 -0.3(4)
C185 C184 C183 C182 -0.2(5)
C3 C2 C1 C18 -6(15)
Pd C2 C1 C18 157(4)
C3 C2 C1 Pd -163(12)
C17 C18 C1 C2 -156(4)
C181 C18 C1 C2 20(4)
C17 C18 C1 Pd 0.4(3)
C181 C18 C1 Pd 177.34(19)
N21 Pd C1 C2 -177.36(19)
N19 Pd C1 C2 1.57(19)
S20 Pd C1 C2 129.14(18)
N21 Pd C1 C18 4.37(18)
N19 Pd C1 C18 -176.70(17)
S20 Pd C1 C18 -49.1(3)
C2 Pd C1 C18 -178.3(3)
